data_4034457
loop_
_publ_author_name
'Reeves, Emily K.'
'Humke, Jenna N.'
'Neufeldt, Sharon R.'

_publ_section_title
;
 N-Heterocyclic Carbene Ligand-Controlled Chemodivergent Suzuki-Miyaura
 Cross Coupling.
;
_journal_issue 18
_journal_name_full 'The Journal of organic chemistry'
_journal_page_first 11799
_journal_page_last 11812
_journal_paper_doi 10.1021/acs.joc.9b01692
_journal_volume 84
_journal_year 2019
_chemical_formula_moiety 'C34 H41 Cl N2 Pd'
_chemical_formula_sum 'C34 H41 Cl N2 Pd'
_chemical_formula_weight 619.54
_space_group_crystal_system monoclinic
_space_group_IT_number 14
_space_group_name_Hall '-P 2ybc'
_space_group_name_H-M_alt 'P 1 21/c 1'
_atom_sites_solution_hydrogens geom
_atom_sites_solution_primary dual
_audit_creation_date 2018-10-15
_audit_creation_method
;
Olex2 1.2
(compiled 2018.05.29 svn.r3508 for OlexSys, GUI svn.r5506)
;
_cell_angle_alpha 90
_cell_angle_beta 116.408(2)
_cell_angle_gamma 90
_cell_formula_units_Z 4
_cell_length_a 17.0502(8)
_cell_length_b 12.2438(6)
_cell_length_c 16.2974(8)
_cell_measurement_reflns_used 9921
_cell_measurement_temperature 100.0
_cell_measurement_theta_max 32.605
_cell_measurement_theta_min 3.005
_cell_volume 3047.2(3)
_computing_cell_refinement 'SAINT V8.38A (BRUKER-AXS, 2016)'
_computing_data_collection 'APEX3 (Bruker-AXS, 2016)'
_computing_data_reduction 'SAINT V8.38A (BRUKER-AXS, 2016)'
_computing_molecular_graphics 'Olex2 (Dolomanov et al., 2009)'
_computing_publication_material 'Olex2 (Dolomanov et al., 2009)'
_computing_structure_refinement 'ShelXL (Sheldrick, 2015)'
_computing_structure_solution 'ShelXT (Sheldrick, 2015)'
_diffrn_ambient_temperature 100.0
_diffrn_detector 'Bruker Photon-100 area detector'
_diffrn_detector_area_resol_mean 10.5
_diffrn_detector_type 'CMOS area detector'
_diffrn_measured_fraction_theta_full 0.998
_diffrn_measured_fraction_theta_max 0.997
_diffrn_measurement_device 'Fixed Chi Three-Circle Diffractometer'
_diffrn_measurement_device_type 'Bruker D8 VENTURE Duo'
_diffrn_measurement_method '\w and \f scans'
_diffrn_radiation_monochromator 'TRIUMPH graphite'
_diffrn_radiation_probe x-ray
_diffrn_radiation_type MoK\a
_diffrn_radiation_wavelength 0.71073
_diffrn_reflns_av_R_equivalents 0.0402
_diffrn_reflns_av_unetI/netI 0.0291
_diffrn_reflns_Laue_measured_fraction_full 0.998
_diffrn_reflns_Laue_measured_fraction_max 0.997
_diffrn_reflns_limit_h_max 25
_diffrn_reflns_limit_h_min -25
_diffrn_reflns_limit_k_max 18
_diffrn_reflns_limit_k_min -18
_diffrn_reflns_limit_l_max 24
_diffrn_reflns_limit_l_min -23
_diffrn_reflns_number 73435
_diffrn_reflns_point_group_measured_fraction_full 0.998
_diffrn_reflns_point_group_measured_fraction_max 0.997
_diffrn_reflns_theta_full 25.242
_diffrn_reflns_theta_max 32.677
_diffrn_reflns_theta_min 3.004
_diffrn_source 'sealed tube'
_diffrn_source_type fine-focus
_diffrn_standards_number 0
_exptl_absorpt_coefficient_mu 0.721
_exptl_absorpt_correction_T_max 0.2686
_exptl_absorpt_correction_T_min 0.2322
_exptl_absorpt_correction_type multi-scan
_exptl_absorpt_process_details
'SADABS-2016/2 (Bruker,2016/2) was used for absorption correction. wR2(int) was 0.0527 before and 0.0489 after correction. The Ratio of minimum to maximum transmission is 0.8645. The \l/2 correction factor is Not present.'
_exptl_crystal_colour orange
_exptl_crystal_colour_primary orange
_exptl_crystal_density_diffrn 1.350
_exptl_crystal_description prism
_exptl_crystal_F_000 1288
_exptl_crystal_size_max 0.27
_exptl_crystal_size_mid 0.24
_exptl_crystal_size_min 0.11
_refine_diff_density_max 0.843
_refine_diff_density_min -0.403
_refine_diff_density_rms 0.086
_refine_ls_extinction_method none
_refine_ls_goodness_of_fit_ref 1.060
_refine_ls_hydrogen_treatment constr
_refine_ls_matrix_type full
_refine_ls_number_parameters 352
_refine_ls_number_reflns 11159
_refine_ls_number_restraints 0
_refine_ls_restrained_S_all 1.060
_refine_ls_R_factor_all 0.0415
_refine_ls_R_factor_gt 0.0281
_refine_ls_shift/su_max 0.004
_refine_ls_shift/su_mean 0.000
_refine_ls_structure_factor_coef Fsqd
_refine_ls_weighting_details 'w=1/[\s^2^(Fo^2^)+(0.0288P)^2^+1.8090P] where P=(Fo^2^+2Fc^2^)/3'
_refine_ls_weighting_scheme calc
_refine_ls_wR_factor_gt 0.0636
_refine_ls_wR_factor_ref 0.0686
_reflns_Friedel_coverage 0.000
_reflns_number_gt 9229
_reflns_number_total 11159
_reflns_threshold_expression 'I > 2\s(I)'
_cod_data_source_file jo9b01692_si_002.cif
_cod_data_source_block msu_sn7
_cod_depositor_comments
;
The following automatic conversions were performed:

data item '_diffrn_radiation_probe' value 'X-ray' was changed to
'x-ray' in accordance with the
/home/data/users/saulius/crontab/automatic-downloads/current/ACS/lib/dictionaries/cif_core.dic
dictionary named 'cif_core.dic' version 2.4.2 last updated on
2011-04-26.

Automatic conversion script
Id: cif_fix_values 6909 2019-04-08 15:41:33Z antanas 
;
_cod_database_code 4034457
_shelx_shelxl_version_number 2014/7
_shelx_space_group_comment
;
The symmetry employed for this shelxl refinement is uniquely defined
by the following loop, which should always be used as a source of
symmetry information in preference to the above space-group names.
They are only intended as comments.
;
_shelx_estimated_absorpt_t_max 0.925
_shelx_estimated_absorpt_t_min 0.829
_olex2_refinement_description
;
1. Fixed Uiso
 At 1.2 times of:
  All C(H) groups, All C(H,H) groups
 At 1.5 times of:
  All C(H,H,H) groups
2.a Secondary CH2 refined with riding coordinates:
 C15(H15A,H15B), C16(H16A,H16B)
2.b Aromatic/amide H refined with riding coordinates:
 C1(H1), C4(H4), C5(H5), C6(H6), C7(H7), C9(H9), C19(H19), C21(H21), C25(H25),
 C27(H27)
2.c Idealised Me refined as rotating group:
 C11(H11A,H11B,H11C), C12(H12A,H12B,H12C), C13(H13A,H13B,H13C), C29(H29A,H29B,
 H29C), C30(H30A,H30B,H30C), C31(H31A,H31B,H31C), C32(H32A,H32B,H32C), C33(H33A,
 H33B,H33C), C34(H34A,H34B,H34C)
;
_olex2_submission_special_instructions 'No special instructions were received'

loop_
_space_group_symop_operation_xyz
'x, y, z'
'-x, y+1/2, -z+1/2'
'-x, -y, -z'
'x, -y-1/2, z-1/2'

loop_
_atom_site_label
_atom_site_type_symbol
_atom_site_fract_x
_atom_site_fract_y
_atom_site_fract_z
_atom_site_U_iso_or_equiv
_atom_site_adp_type
_atom_site_occupancy
_atom_site_site_symmetry_order
_atom_site_calc_flag
_atom_site_refinement_flags_posn
Pd1 Pd 0.72842(2) 0.30807(2) 0.30158(2) 0.01109(3) Uani 1 1 d .
Cl1 Cl 0.61088(2) 0.20804(3) 0.30162(2) 0.01792(7) Uani 1 1 d .
N1 N 0.67214(8) 0.54607(9) 0.27964(8) 0.0143(2) Uani 1 1 d .
N2 N 0.58203(8) 0.44249(9) 0.16957(8) 0.0137(2) Uani 1 1 d .
C1 C 0.84551(9) 0.25978(12) 0.28900(10) 0.0155(3) Uani 1 1 d .
H1 H 0.8407 0.2468 0.2294 0.019 Uiso 1 1 calc R
C2 C 0.84155(9) 0.17951(11) 0.34856(10) 0.0141(2) Uani 1 1 d .
C3 C 0.87633(9) 0.23016(12) 0.44092(10) 0.0154(2) Uani 1 1 d .
C4 C 0.89819(10) 0.18893(14) 0.52823(11) 0.0211(3) Uani 1 1 d .
H4 H 0.8912 0.1135 0.5370 0.025 Uiso 1 1 calc R
C5 C 0.93055(11) 0.26087(17) 0.60235(11) 0.0275(4) Uani 1 1 d .
H5 H 0.9466 0.2331 0.6621 0.033 Uiso 1 1 calc R
C6 C 0.93996(10) 0.37081(16) 0.59148(12) 0.0279(4) Uani 1 1 d .
H6 H 0.9618 0.4175 0.6435 0.033 Uiso 1 1 calc R
C7 C 0.91778(10) 0.41433(13) 0.50493(11) 0.0224(3) Uani 1 1 d .
H7 H 0.9236 0.4903 0.4971 0.027 Uiso 1 1 calc R
C8 C 0.88699(9) 0.34382(12) 0.43026(10) 0.0163(3) Uani 1 1 d .
C9 C 0.85807(9) 0.36438(12) 0.33248(10) 0.0162(3) Uani 1 1 d .
H9 H 0.8493 0.4337 0.3035 0.019 Uiso 1 1 calc R
C10 C 0.82829(10) 0.05834(12) 0.32518(11) 0.0180(3) Uani 1 1 d .
C11 C 0.91868(11) 0.00590(14) 0.35402(14) 0.0284(4) Uani 1 1 d .
H11A H 0.9471 0.0394 0.3195 0.043 Uiso 1 1 calc GR
H11B H 0.9116 -0.0726 0.3412 0.043 Uiso 1 1 calc GR
H11C H 0.9550 0.0175 0.4197 0.043 Uiso 1 1 calc GR
C12 C 0.78066(13) -0.00013(14) 0.37284(15) 0.0313(4) Uani 1 1 d .
H12A H 0.8176 0.0002 0.4392 0.047 Uiso 1 1 calc GR
H12B H 0.7684 -0.0757 0.3510 0.047 Uiso 1 1 calc GR
H12C H 0.7255 0.0376 0.3589 0.047 Uiso 1 1 calc GR
C13 C 0.77410(12) 0.04375(14) 0.22166(12) 0.0294(4) Uani 1 1 d .
H13A H 0.7174 0.0803 0.2018 0.044 Uiso 1 1 calc GR
H13B H 0.7646 -0.0343 0.2072 0.044 Uiso 1 1 calc GR
H13C H 0.8055 0.0759 0.1898 0.044 Uiso 1 1 calc GR
C14 C 0.65671(9) 0.44288(11) 0.24825(9) 0.0125(2) Uani 1 1 d .
C15 C 0.59780(10) 0.61962(12) 0.22636(10) 0.0192(3) Uani 1 1 d .
H15A H 0.6183 0.6902 0.2132 0.023 Uiso 1 1 calc R
H15B H 0.5616 0.6334 0.2588 0.023 Uiso 1 1 calc R
C16 C 0.54785(10) 0.55401(11) 0.13939(10) 0.0174(3) Uani 1 1 d .
H16A H 0.4839 0.5577 0.1191 0.021 Uiso 1 1 calc R
H16B H 0.5610 0.5795 0.0892 0.021 Uiso 1 1 calc R
C17 C 0.73920(9) 0.58592(11) 0.36417(9) 0.0132(2) Uani 1 1 d .
C18 C 0.73572(9) 0.56395(11) 0.44682(10) 0.0148(2) Uani 1 1 d .
C19 C 0.79499(9) 0.61733(12) 0.52545(10) 0.0168(3) Uani 1 1 d .
H19 H 0.7929 0.6038 0.5818 0.020 Uiso 1 1 calc R
C20 C 0.85726(9) 0.68999(12) 0.52399(10) 0.0174(3) Uani 1 1 d .
C21 C 0.86134(10) 0.70674(11) 0.44161(10) 0.0174(3) Uani 1 1 d .
H21 H 0.9053 0.7535 0.4403 0.021 Uiso 1 1 calc R
C22 C 0.80230(9) 0.65639(11) 0.36069(10) 0.0157(3) Uani 1 1 d .
C23 C 0.54965(9) 0.35517(11) 0.10466(9) 0.0127(2) Uani 1 1 d .
C24 C 0.46761(9) 0.31067(11) 0.08572(9) 0.0141(2) Uani 1 1 d .
C25 C 0.43389(9) 0.23017(12) 0.01852(10) 0.0167(3) Uani 1 1 d .
H25 H 0.3781 0.1996 0.0045 0.020 Uiso 1 1 calc R
C26 C 0.47957(10) 0.19322(11) -0.02875(10) 0.0161(2) Uani 1 1 d .
C27 C 0.56000(10) 0.24038(11) -0.00932(10) 0.0155(2) Uani 1 1 d .
H27 H 0.5917 0.2156 -0.0412 0.019 Uiso 1 1 calc R
C28 C 0.59567(9) 0.32329(11) 0.05590(9) 0.0137(2) Uani 1 1 d .
C29 C 0.67063(11) 0.48414(13) 0.45104(11) 0.0233(3) Uani 1 1 d .
H29A H 0.6118 0.5030 0.4044 0.035 Uiso 1 1 calc GR
H29B H 0.6722 0.4871 0.5118 0.035 Uiso 1 1 calc GR
H29C H 0.6855 0.4102 0.4396 0.035 Uiso 1 1 calc GR
C30 C 0.91904(11) 0.74829(16) 0.60989(12) 0.0283(4) Uani 1 1 d .
H30A H 0.8905 0.8139 0.6184 0.043 Uiso 1 1 calc GR
H30B H 0.9721 0.7693 0.6046 0.043 Uiso 1 1 calc GR
H30C H 0.9348 0.6997 0.6627 0.043 Uiso 1 1 calc GR
C31 C 0.80719(11) 0.67946(13) 0.27217(11) 0.0226(3) Uani 1 1 d .
H31A H 0.7918 0.6133 0.2343 0.034 Uiso 1 1 calc GR
H31B H 0.8668 0.7019 0.2855 0.034 Uiso 1 1 calc GR
H31C H 0.7662 0.7381 0.2391 0.034 Uiso 1 1 calc GR
C32 C 0.41657(10) 0.34793(13) 0.13587(11) 0.0199(3) Uani 1 1 d .
H32A H 0.3973 0.4235 0.1187 0.030 Uiso 1 1 calc GR
H32B H 0.4539 0.3438 0.2021 0.030 Uiso 1 1 calc GR
H32C H 0.3654 0.3007 0.1195 0.030 Uiso 1 1 calc GR
C33 C 0.44162(11) 0.10603(13) -0.10148(11) 0.0227(3) Uani 1 1 d .
H33A H 0.4530 0.0339 -0.0724 0.034 Uiso 1 1 calc GR
H33B H 0.4689 0.1106 -0.1431 0.034 Uiso 1 1 calc GR
H33C H 0.3783 0.1170 -0.1362 0.034 Uiso 1 1 calc GR
C34 C 0.67789(9) 0.38047(13) 0.06584(10) 0.0193(3) Uani 1 1 d .
H34A H 0.7251 0.3670 0.1273 0.029 Uiso 1 1 calc GR
H34B H 0.6669 0.4592 0.0568 0.029 Uiso 1 1 calc GR
H34C H 0.6950 0.3523 0.0199 0.029 Uiso 1 1 calc GR

loop_
_atom_site_aniso_label
_atom_site_aniso_U_11
_atom_site_aniso_U_22
_atom_site_aniso_U_33
_atom_site_aniso_U_23
_atom_site_aniso_U_13
_atom_site_aniso_U_12
Pd1 0.01063(4) 0.01035(4) 0.01128(5) 0.00124(3) 0.00397(3) 0.00123(3)
Cl1 0.01513(14) 0.01950(16) 0.01978(15) 0.00303(12) 0.00834(12) -0.00163(12)
N1 0.0132(5) 0.0118(5) 0.0140(5) 0.0002(4) 0.0025(4) 0.0022(4)
N2 0.0138(5) 0.0115(5) 0.0119(5) 0.0008(4) 0.0022(4) 0.0024(4)
C1 0.0130(6) 0.0182(6) 0.0169(6) 0.0005(5) 0.0081(5) 0.0019(5)
C2 0.0115(5) 0.0142(6) 0.0160(6) 0.0006(5) 0.0055(5) 0.0023(5)
C3 0.0114(6) 0.0176(6) 0.0159(6) 0.0004(5) 0.0050(5) 0.0033(5)
C4 0.0171(6) 0.0269(7) 0.0189(7) 0.0048(6) 0.0077(6) 0.0061(6)
C5 0.0184(7) 0.0488(11) 0.0136(7) 0.0004(7) 0.0057(6) 0.0088(7)
C6 0.0171(7) 0.0406(10) 0.0207(7) -0.0123(7) 0.0036(6) 0.0045(7)
C7 0.0134(6) 0.0221(7) 0.0274(8) -0.0078(6) 0.0051(6) 0.0020(5)
C8 0.0110(6) 0.0165(6) 0.0193(7) -0.0010(5) 0.0048(5) 0.0019(5)
C9 0.0128(6) 0.0138(6) 0.0213(7) 0.0019(5) 0.0068(5) 0.0009(5)
C10 0.0164(6) 0.0133(6) 0.0240(7) -0.0005(5) 0.0086(6) 0.0012(5)
C11 0.0210(7) 0.0179(7) 0.0434(10) -0.0028(7) 0.0117(7) 0.0050(6)
C12 0.0379(10) 0.0153(7) 0.0506(11) 0.0042(7) 0.0286(9) -0.0001(7)
C13 0.0303(9) 0.0214(7) 0.0283(8) -0.0088(6) 0.0055(7) -0.0046(6)
C14 0.0116(5) 0.0136(6) 0.0124(6) 0.0006(4) 0.0054(5) 0.0007(4)
C15 0.0175(6) 0.0143(6) 0.0192(7) -0.0005(5) 0.0021(5) 0.0052(5)
C16 0.0185(6) 0.0130(6) 0.0155(6) 0.0017(5) 0.0027(5) 0.0044(5)
C17 0.0125(5) 0.0111(5) 0.0137(6) -0.0006(4) 0.0037(5) 0.0012(4)
C18 0.0147(6) 0.0135(6) 0.0169(6) -0.0006(5) 0.0076(5) -0.0001(5)
C19 0.0166(6) 0.0181(6) 0.0157(6) -0.0016(5) 0.0071(5) 0.0009(5)
C20 0.0137(6) 0.0176(6) 0.0178(6) -0.0052(5) 0.0043(5) 0.0002(5)
C21 0.0153(6) 0.0147(6) 0.0220(7) -0.0021(5) 0.0081(5) -0.0026(5)
C22 0.0172(6) 0.0122(6) 0.0176(6) 0.0010(5) 0.0075(5) 0.0016(5)
C23 0.0134(6) 0.0119(5) 0.0104(5) 0.0008(4) 0.0030(5) 0.0014(5)
C24 0.0134(5) 0.0145(6) 0.0137(6) 0.0027(5) 0.0056(5) 0.0018(5)
C25 0.0145(6) 0.0168(6) 0.0169(6) 0.0011(5) 0.0053(5) -0.0019(5)
C26 0.0195(6) 0.0124(6) 0.0135(6) 0.0012(5) 0.0046(5) 0.0019(5)
C27 0.0192(6) 0.0140(6) 0.0140(6) 0.0014(5) 0.0080(5) 0.0038(5)
C28 0.0132(6) 0.0139(6) 0.0126(6) 0.0031(4) 0.0044(5) 0.0022(5)
C29 0.0275(8) 0.0231(7) 0.0242(7) -0.0055(6) 0.0159(7) -0.0103(6)
C30 0.0211(7) 0.0349(9) 0.0252(8) -0.0141(7) 0.0069(6) -0.0072(7)
C31 0.0276(8) 0.0215(7) 0.0214(7) 0.0023(6) 0.0132(6) -0.0028(6)
C32 0.0193(7) 0.0217(7) 0.0219(7) 0.0006(6) 0.0120(6) 0.0019(6)
C33 0.0273(8) 0.0174(7) 0.0189(7) -0.0035(5) 0.0063(6) -0.0013(6)
C34 0.0153(6) 0.0249(7) 0.0177(7) 0.0012(5) 0.0073(5) -0.0023(5)

loop_
_atom_type_symbol
_atom_type_description
_atom_type_scat_dispersion_real
_atom_type_scat_dispersion_imag
_atom_type_scat_source
C C 0.0033 0.0016 'International Tables Vol C Tables 4.2.6.8 and 6.1.1.4'
H H 0.0000 0.0000 'International Tables Vol C Tables 4.2.6.8 and 6.1.1.4'
Cl Cl 0.1484 0.1585 'International Tables Vol C Tables 4.2.6.8 and 6.1.1.4'
N N 0.0061 0.0033 'International Tables Vol C Tables 4.2.6.8 and 6.1.1.4'
Pd Pd -0.9988 1.0072 'International Tables Vol C Tables 4.2.6.8 and 6.1.1.4'

loop_
_geom_angle_atom_site_label_1
_geom_angle_atom_site_label_2
_geom_angle_atom_site_label_3
_geom_angle
Cl1 Pd1 C3 107.01(3)
Cl1 Pd1 C8 131.61(3)
C1 Pd1 Cl1 132.57(4)
C1 Pd1 C2 36.00(5)
C1 Pd1 C3 55.42(5)
C1 Pd1 C8 57.14(5)
C2 Pd1 Cl1 103.21(4)
C2 Pd1 C3 33.23(5)
C2 Pd1 C8 56.14(5)
C8 Pd1 C3 30.96(4)
C9 Pd1 Cl1 162.80(4)
C9 Pd1 C1 38.66(5)
C9 Pd1 C2 61.77(5)
C9 Pd1 C3 55.92(5)
C9 Pd1 C8 34.02(5)
C14 Pd1 Cl1 94.21(4)
C14 Pd1 C1 126.15(5)
C14 Pd1 C2 161.79(5)
C14 Pd1 C3 144.44(5)
C14 Pd1 C8 114.99(5)
C14 Pd1 C9 101.68(5)
C14 N1 C15 112.13(11)
C14 N1 C17 128.69(11)
C17 N1 C15 117.83(11)
C14 N2 C16 112.27(11)
C14 N2 C23 126.67(11)
C23 N2 C16 118.57(11)
Pd1 C1 H1 118.3
C2 C1 Pd1 78.28(8)
C2 C1 H1 125.5
C2 C1 C9 109.04(13)
C9 C1 Pd1 69.65(8)
C9 C1 H1 125.5
C1 C2 Pd1 65.72(7)
C1 C2 C3 106.73(12)
C1 C2 C10 123.79(13)
C3 C2 Pd1 87.15(8)
C3 C2 C10 127.43(12)
C10 C2 Pd1 124.37(9)
C2 C3 Pd1 59.62(7)
C4 C3 Pd1 135.19(10)
C4 C3 C2 133.41(14)
C4 C3 C8 119.16(14)
C8 C3 Pd1 71.05(8)
C8 C3 C2 107.42(12)
C3 C4 H4 120.7
C5 C4 C3 118.55(16)
C5 C4 H4 120.7
C4 C5 H5 119.0
C6 C5 C4 122.00(16)
C6 C5 H5 119.0
C5 C6 H6 119.7
C5 C6 C7 120.64(15)
C7 C6 H6 119.7
C6 C7 H7 120.8
C8 C7 C6 118.37(16)
C8 C7 H7 120.8
C3 C8 Pd1 78.00(8)
C3 C8 C9 107.52(12)
C7 C8 Pd1 131.16(10)
C7 C8 C3 121.26(14)
C7 C8 C9 131.19(14)
C9 C8 Pd1 55.22(7)
Pd1 C9 H9 104.6
C1 C9 Pd1 71.68(8)
C1 C9 C8 106.76(12)
C1 C9 H9 126.6
C8 C9 Pd1 90.76(9)
C8 C9 H9 126.6
C2 C10 C11 108.25(12)
C2 C10 C12 112.47(13)
C2 C10 C13 109.80(12)
C12 C10 C11 109.64(14)
C12 C10 C13 107.97(14)
C13 C10 C11 108.65(14)
C10 C11 H11A 109.5
C10 C11 H11B 109.5
C10 C11 H11C 109.5
H11A C11 H11B 109.5
H11A C11 H11C 109.5
H11B C11 H11C 109.5
C10 C12 H12A 109.5
C10 C12 H12B 109.5
C10 C12 H12C 109.5
H12A C12 H12B 109.5
H12A C12 H12C 109.5
H12B C12 H12C 109.5
C10 C13 H13A 109.5
C10 C13 H13B 109.5
C10 C13 H13C 109.5
H13A C13 H13B 109.5
H13A C13 H13C 109.5
H13B C13 H13C 109.5
N1 C14 Pd1 129.01(10)
N1 C14 N2 107.93(11)
N2 C14 Pd1 123.04(10)
N1 C15 H15A 111.4
N1 C15 H15B 111.4
N1 C15 C16 101.78(11)
H15A C15 H15B 109.3
C16 C15 H15A 111.4
C16 C15 H15B 111.4
N2 C16 C15 101.74(11)
N2 C16 H16A 111.4
N2 C16 H16B 111.4
C15 C16 H16A 111.4
C15 C16 H16B 111.4
H16A C16 H16B 109.3
C18 C17 N1 120.24(12)
C22 C17 N1 118.11(12)
C22 C17 C18 121.30(13)
C17 C18 C29 121.12(13)
C19 C18 C17 118.10(13)
C19 C18 C29 120.77(13)
C18 C19 H19 119.0
C18 C19 C20 122.05(14)
C20 C19 H19 119.0
C19 C20 C30 120.67(14)
C21 C20 C19 118.46(13)
C21 C20 C30 120.88(14)
C20 C21 H21 119.3
C20 C21 C22 121.47(13)
C22 C21 H21 119.3
C17 C22 C31 121.64(13)
C21 C22 C17 118.55(13)
C21 C22 C31 119.81(13)
C24 C23 N2 118.19(12)
C28 C23 N2 119.95(12)
C28 C23 C24 121.59(12)
C23 C24 C32 121.59(13)
C25 C24 C23 118.06(13)
C25 C24 C32 120.34(13)
C24 C25 H25 119.1
C26 C25 C24 121.87(13)
C26 C25 H25 119.1
C25 C26 C33 120.93(14)
C27 C26 C25 118.52(13)
C27 C26 C33 120.53(14)
C26 C27 H27 119.1
C26 C27 C28 121.79(13)
C28 C27 H27 119.1
C23 C28 C27 118.06(13)
C23 C28 C34 122.60(13)
C27 C28 C34 119.17(13)
C18 C29 H29A 109.5
C18 C29 H29B 109.5
C18 C29 H29C 109.5
H29A C29 H29B 109.5
H29A C29 H29C 109.5
H29B C29 H29C 109.5
C20 C30 H30A 109.5
C20 C30 H30B 109.5
C20 C30 H30C 109.5
H30A C30 H30B 109.5
H30A C30 H30C 109.5
H30B C30 H30C 109.5
C22 C31 H31A 109.5
C22 C31 H31B 109.5
C22 C31 H31C 109.5
H31A C31 H31B 109.5
H31A C31 H31C 109.5
H31B C31 H31C 109.5
C24 C32 H32A 109.5
C24 C32 H32B 109.5
C24 C32 H32C 109.5
H32A C32 H32B 109.5
H32A C32 H32C 109.5
H32B C32 H32C 109.5
C26 C33 H33A 109.5
C26 C33 H33B 109.5
C26 C33 H33C 109.5
H33A C33 H33B 109.5
H33A C33 H33C 109.5
H33B C33 H33C 109.5
C28 C34 H34A 109.5
C28 C34 H34B 109.5
C28 C34 H34C 109.5
H34A C34 H34B 109.5
H34A C34 H34C 109.5
H34B C34 H34C 109.5

loop_
_geom_bond_atom_site_label_1
_geom_bond_atom_site_label_2
_geom_bond_distance
Pd1 Cl1 2.3490(4)
Pd1 C1 2.1775(14)
Pd1 C2 2.3390(13)
Pd1 C3 2.7079(14)
Pd1 C8 2.6183(14)
Pd1 C9 2.1506(14)
Pd1 C14 2.0073(13)
N1 C14 1.3444(17)
N1 C15 1.4808(18)
N1 C17 1.4290(17)
N2 C14 1.3466(17)
N2 C16 1.4802(17)
N2 C23 1.4309(17)
C1 H1 0.9500
C1 C2 1.404(2)
C1 C9 1.433(2)
C2 C3 1.486(2)
C2 C10 1.523(2)
C3 C4 1.395(2)
C3 C8 1.424(2)
C4 H4 0.9500
C4 C5 1.395(2)
C5 H5 0.9500
C5 C6 1.376(3)
C6 H6 0.9500
C6 C7 1.394(3)
C7 H7 0.9500
C7 C8 1.391(2)
C8 C9 1.465(2)
C9 H9 0.9500
C10 C11 1.537(2)
C10 C12 1.529(2)
C10 C13 1.532(2)
C11 H11A 0.9800
C11 H11B 0.9800
C11 H11C 0.9800
C12 H12A 0.9800
C12 H12B 0.9800
C12 H12C 0.9800
C13 H13A 0.9800
C13 H13B 0.9800
C13 H13C 0.9800
C15 H15A 0.9900
C15 H15B 0.9900
C15 C16 1.518(2)
C16 H16A 0.9900
C16 H16B 0.9900
C17 C18 1.401(2)
C17 C22 1.3998(19)
C18 C19 1.392(2)
C18 C29 1.503(2)
C19 H19 0.9500
C19 C20 1.393(2)
C20 C21 1.390(2)
C20 C30 1.506(2)
C21 H21 0.9500
C21 C22 1.397(2)
C22 C31 1.508(2)
C23 C24 1.4017(19)
C23 C28 1.3979(19)
C24 C25 1.393(2)
C24 C32 1.505(2)
C25 H25 0.9500
C25 C26 1.392(2)
C26 C27 1.389(2)
C26 C33 1.510(2)
C27 H27 0.9500
C27 C28 1.3982(19)
C28 C34 1.510(2)
C29 H29A 0.9800
C29 H29B 0.9800
C29 H29C 0.9800
C30 H30A 0.9800
C30 H30B 0.9800
C30 H30C 0.9800
C31 H31A 0.9800
C31 H31B 0.9800
C31 H31C 0.9800
C32 H32A 0.9800
C32 H32B 0.9800
C32 H32C 0.9800
C33 H33A 0.9800
C33 H33B 0.9800
C33 H33C 0.9800
C34 H34A 0.9800
C34 H34B 0.9800
C34 H34C 0.9800
